data_7050441
loop_
_publ_author_name
'Simaan, Samah'
'Agbaria, Kasim'
'Thondorf, Iris'
'Biali, Silvio E.'

_publ_section_title
;
 Conformation of syn- and anti-phenylquinazoline calix[4]arene diethers
;
_journal_issue 2
_journal_name_full 'New Journal of Chemistry'
_journal_page_first 236
_journal_paper_doi 10.1039/b207533d
_journal_volume 27
_journal_year 2003
_chemical_formula_moiety 'C72 H72 N4 O4  C1 H1 Cl3'
_chemical_formula_weight 588.89
_space_group_IT_number 2
_symmetry_cell_setting triclinic
_symmetry_Int_Tables_number 2
_symmetry_space_group_name_Hall '-P 1'
_symmetry_space_group_name_H-M 'P -1'
_audit_creation_date 'Thu May  9 11:45:24 2002'
_audit_creation_method 'from TEXRAY.INF file'
_cell_angle_alpha 108.68(2)
_cell_angle_beta 111.11(2)
_cell_angle_gamma 61.57(2)
_cell_formula_units_Z 2
_cell_length_a 13.031(5)
_cell_length_b 13.368(5)
_cell_length_c 11.333(4)
_cell_measurement_reflns_used 24
_cell_measurement_temperature 293.2
_cell_measurement_theta_max 15.0
_cell_measurement_theta_min 10.0
_cell_volume 1592.7(11)
_computing_cell_refinement 'Philips PW1100 Diffractometer Control'
_computing_data_collection 'Philips PW1100 Diffractometer Control'
_computing_data_reduction teXsan
_computing_publication_material teXsan
_computing_structure_refinement teXsan
_computing_structure_solution SHELXS86
_diffrn_ambient_temperature 293.2
_diffrn_measurement_device 'Philips PW1100'
_diffrn_measurement_method 'omega/2-theta scans'
_diffrn_orient_matrix_UB_11 -0.02990
_diffrn_orient_matrix_UB_12 0.02903
_diffrn_orient_matrix_UB_13 -0.05338
_diffrn_orient_matrix_UB_21 0.05352
_diffrn_orient_matrix_UB_22 0.00488
_diffrn_orient_matrix_UB_23 0.00527
_diffrn_orient_matrix_UB_31 0.01855
_diffrn_orient_matrix_UB_32 -0.05397
_diffrn_orient_matrix_UB_33 -0.04237
_diffrn_radiation_detector scintillation
_diffrn_radiation_monochromator graphite
_diffrn_radiation_source 'X-ray tube'
_diffrn_radiation_type MoKalpha
_diffrn_radiation_wavelength 0.7107
_diffrn_reflns_av_R_equivalents 30.24
_diffrn_reflns_limit_h_max 13
_diffrn_reflns_limit_h_min -14
_diffrn_reflns_limit_k_max 13
_diffrn_reflns_limit_k_min -14
_diffrn_reflns_limit_l_max 12
_diffrn_reflns_limit_l_min 0
_diffrn_reflns_number 4436
_diffrn_reflns_theta_max 23.00
_diffrn_reflns_theta_min 2
_diffrn_standards_decay_% 0.00
_diffrn_standards_interval_count 100
_diffrn_standards_number 1
_exptl_absorpt_coefficient_mu 0.196
_exptl_absorpt_correction_T_max 1.115
_exptl_absorpt_correction_T_min 0.757
_exptl_absorpt_correction_type refdelf
_exptl_absorpt_process_details Walker&Stuart_DIFABS
_exptl_crystal_colour unknown
_exptl_crystal_density_diffrn 1.228
_exptl_crystal_density_meas 0.000
_exptl_crystal_description unknown
_exptl_crystal_F_000 623.00
_exptl_crystal_size_max 0.000
_exptl_crystal_size_mid 0.000
_exptl_crystal_size_min 0.000
_refine_diff_density_max -0.17
_refine_diff_density_min 0.18
_refine_ls_extinction_coef 3.48344
_refine_ls_extinction_method Zachariasen_type_2_Gaussian_isotropic
_refine_ls_goodness_of_fit_obs 2.110
_refine_ls_hydrogen_treatment noref
_refine_ls_matrix_type full
_refine_ls_number_parameters 389
_refine_ls_number_reflns 2545
_refine_ls_number_restraints 0
_refine_ls_R_factor_obs 0.0890
_refine_ls_shift/esd_max 0.0000
_refine_ls_structure_factor_coef F
_refine_ls_weighting_scheme sigma
_refine_ls_wR_factor_obs 0.1160
_reflns_number_observed 2545
_reflns_number_total 4436
_reflns_observed_criterion 2.00
_cod_data_source_file b207533d.txt
_cod_data_source_block '[N11]_Silvio_P-1'
_cod_depositor_comments
;
The following automatic conversions were performed:

'_atom_site_thermal_displace_type' tag value 'Uij' was replaced with
'Uani' value 79 times.

Automatic conversion script
Id: cif_fix_values 1646 2011-03-28 12:23:43Z adriana 
;
_cod_original_cell_volume 1592(1)
_cod_database_code 7050441

loop_
_symmetry_equiv_pos_as_xyz
'   +x,   +y,   +z'
'   -x,   -y,   -z'

loop_
_atom_site_aniso_label
_atom_site_aniso_U_11
_atom_site_aniso_U_22
_atom_site_aniso_U_33
_atom_site_aniso_U_12
_atom_site_aniso_U_13
_atom_site_aniso_U_23
Cl(1) 0.191(5) 0.144(4) 0.233(6) -0.054(4) 0.081(4) 0.030(4)
Cl(2) 0.096(5) 0.140(6) 0.109(5) -0.024(4) 0.020(4) 0.016(4)
O(1) 0.061(4) 0.046(3) 0.040(3) -0.022(3) 0.005(3) 0.006(3)
O(2) 0.039(3) 0.038(3) 0.035(3) -0.013(2) 0.007(2) 0.005(2)
N(1) 0.036(4) 0.052(4) 0.033(4) -0.015(3) 0.010(3) 0.011(3)
N(2) 0.059(4) 0.047(4) 0.043(4) -0.024(4) 0.020(3) 0.000(4)
C(1) 0.024(4) 0.047(5) 0.041(5) -0.019(4) 0.011(4) -0.001(4)
C(2) 0.030(4) 0.038(5) 0.048(5) -0.013(4) 0.003(4) 0.011(4)
C(3) 0.044(5) 0.051(5) 0.048(5) -0.021(4) -0.001(4) 0.017(4)
C(4) 0.034(4) 0.047(5) 0.048(5) -0.015(4) 0.012(4) 0.009(4)
C(5) 0.048(5) 0.042(5) 0.059(6) -0.022(4) 0.020(4) 0.009(4)
C(6) 0.027(4) 0.040(5) 0.037(5) -0.019(3) 0.009(3) 0.002(4)
C(7) 0.043(5) 0.050(5) 0.046(5) -0.019(4) 0.010(4) 0.020(4)
C(8) 0.039(5) 0.044(5) 0.037(5) -0.016(4) 0.005(4) 0.012(4)
C(9) 0.035(4) 0.047(5) 0.029(4) -0.020(4) 0.001(3) 0.013(3)
C(10) 0.045(5) 0.037(5) 0.056(5) -0.017(4) 0.013(4) 0.014(4)
C(11) 0.045(5) 0.045(5) 0.038(5) -0.019(4) 0.013(4) 0.008(4)
C(12) 0.043(5) 0.049(5) 0.046(5) -0.016(4) 0.013(4) 0.015(4)
C(13) 0.046(5) 0.035(5) 0.036(5) -0.015(4) 0.007(4) 0.010(4)
C(14) 0.032(4) 0.049(5) 0.049(5) -0.010(4) 0.002(4) 0.016(4)
C(15) 0.038(5) 0.051(5) 0.032(5) -0.021(4) 0.005(4) 0.012(4)
C(16) 0.031(4) 0.045(5) 0.046(5) -0.013(4) 0.004(4) 0.015(4)
C(17) 0.046(5) 0.041(5) 0.050(6) -0.018(4) 0.023(4) 0.002(4)
C(18) 0.057(6) 0.064(6) 0.048(5) -0.034(5) 0.020(5) -0.010(5)
C(19) 0.072(6) 0.042(5) 0.079(7) -0.022(5) 0.025(5) 0.003(5)
C(20) 0.059(6) 0.035(5) 0.078(7) -0.018(4) 0.024(5) 0.001(5)
C(21) 0.054(5) 0.049(5) 0.050(5) -0.023(4) 0.009(4) 0.015(4)
C(22) 0.036(4) 0.037(5) 0.046(5) -0.014(4) 0.014(4) 0.007(4)
C(23) 0.029(4) 0.045(5) 0.050(5) -0.014(4) 0.014(4) 0.007(4)
C(24) 0.065(6) 0.060(6) 0.057(6) -0.023(5) 0.022(5) 0.014(5)
C(25) 0.080(7) 0.057(6) 0.078(8) -0.025(5) 0.029(6) 0.017(5)
C(26) 0.067(7) 0.074(8) 0.090(9) -0.009(6) 0.021(6) 0.042(7)
C(27) 0.086(8) 0.076(7) 0.067(7) -0.013(6) 0.014(6) 0.043(6)
C(28) 0.060(6) 0.069(6) 0.050(6) -0.024(5) 0.012(5) 0.015(5)
C(29) 0.059(6) 0.058(6) 0.048(5) -0.037(5) 0.006(4) 0.001(4)
C(30) 0.121(9) 0.102(8) 0.054(7) -0.074(7) 0.011(6) -0.008(6)
C(31) 0.103(9) 0.18(1) 0.101(9) -0.113(9) 0.027(7) -0.033(8)
C(32) 0.114(9) 0.058(7) 0.100(8) -0.045(7) 0.009(7) -0.012(6)
C(33) 0.059(6) 0.039(5) 0.067(6) -0.020(4) 0.019(5) -0.001(4)
C(34) 0.13(1) 0.085(9) 0.15(1) -0.017(8) -0.030(10) -0.050(9)
C(35) 0.110(10) 0.057(7) 0.19(1) -0.031(7) 0.091(10) -0.020(7)
C(36) 0.19(1) 0.047(7) 0.19(1) -0.011(8) 0.11(1) 0.038(8)
C(37) 0.09(1) 0.08(1) 0.05(1) -0.05(1) 0.02(1) -0.01(1)

loop_
_atom_site_label
_atom_site_fract_x
_atom_site_fract_y
_atom_site_fract_z
_atom_site_U_iso_or_equiv
_atom_site_thermal_displace_type
Cl(1) 1.0174(5) 0.6057(4) 0.5409(5) 0.187 Uani
Cl(2) 0.8746(6) 0.5638(6) 0.3181(7) 0.128 Uani
O(1) 0.6770(5) 0.4249(4) 0.4590(5) 0.051 Uani
O(2) 0.4363(4) 0.5540(4) 0.3141(4) 0.039 Uani
N(1) 0.3444(5) 0.6224(5) 0.1263(6) 0.040 Uani
N(2) 0.3515(6) 0.4977(6) -0.0778(6) 0.048 Uani
C(1) 0.7088(6) 0.5005(6) 0.5644(7) 0.036 Uani
C(2) 0.7784(6) 0.4539(6) 0.6768(7) 0.040 Uani
C(3) 0.8126(7) 0.5278(7) 0.7834(7) 0.048 Uani
C(4) 0.7847(6) 0.6427(6) 0.7864(7) 0.042 Uani
C(5) 0.7169(7) 0.6814(6) 0.6696(8) 0.045 Uani
C(6) 0.6772(6) 0.6134(6) 0.5585(7) 0.034 Uani
C(7) 0.6025(7) 0.6622(6) 0.4357(7) 0.043 Uani
C(8) 0.3914(7) 0.6715(6) 0.3771(7) 0.040 Uani
C(9) 0.4700(6) 0.7246(6) 0.4347(6) 0.036 Uani
C(10) 0.4223(7) 0.8393(6) 0.4934(7) 0.044 Uani
C(11) 0.3034(7) 0.9016(6) 0.4974(7) 0.041 Uani
C(12) 0.2301(7) 0.8415(6) 0.4420(7) 0.044 Uani
C(13) 0.2712(7) 0.7263(6) 0.3819(7) 0.040 Uani
C(14) 0.1813(6) 0.6711(6) 0.3177(7) 0.046 Uani
C(15) 0.4053(6) 0.5340(7) 0.1829(7) 0.039 Uani
C(16) 0.3187(6) 0.5991(7) -0.0058(8) 0.042 Uani
C(17) 0.4134(7) 0.4051(6) -0.0151(8) 0.044 Uani
C(18) 0.4531(8) 0.2917(8) -0.0866(8) 0.055 Uani
C(19) 0.5129(8) 0.1977(7) -0.0297(10) 0.064 Uani
C(20) 0.5381(8) 0.2125(7) 0.1050(9) 0.058 Uani
C(21) 0.5040(7) 0.3207(7) 0.1793(8) 0.049 Uani
C(22) 0.4423(6) 0.4171(6) 0.1199(7) 0.038 Uani
C(23) 0.2454(6) 0.7062(6) -0.0641(8) 0.040 Uani
C(24) 0.2039(8) 0.8140(8) 0.0101(8) 0.058 Uani
C(25) 0.1391(9) 0.9118(8) -0.044(1) 0.069 Uani
C(26) 0.1144(9) 0.9016(9) -0.176(1) 0.077 Uani
C(27) 0.1544(9) 0.7953(9) -0.2529(10) 0.079 Uani
C(28) 0.2186(8) 0.6973(7) -0.1976(8) 0.060 Uani
C(29) 0.8280(7) 0.7217(7) 0.9038(8) 0.053 Uani
C(30) 0.844(1) 0.6865(9) 1.0294(9) 0.089 Uani
C(31) 0.949(1) 0.710(1) 0.903(1) 0.117 Uani
C(32) 0.736(1) 0.8480(8) 0.911(1) 0.098 Uani
C(33) 0.2548(8) 1.0302(7) 0.5539(8) 0.056 Uani
C(34) 0.338(1) 1.059(1) 0.675(1) 0.169 Uani
C(35) 0.131(1) 1.0785(9) 0.575(1) 0.114 Uani
C(36) 0.244(1) 1.0943(9) 0.455(1) 0.135 Uani
C(37) 0.999(2) 0.514(2) 0.428(2) 0.070 Uani
H(1O1) 0.618 0.448 0.408 0.070 Uani
H(3) 0.859 0.498 0.861 0.058 Uani
H(5) 0.697 0.759 0.666 0.055 Uani
H(10) 0.475 0.877 0.534 0.053 Uani
H(12) 0.148 0.881 0.445 0.053 Uani
H(18) 0.437 0.281 -0.177 0.066 Uani
H(19) 0.538 0.122 -0.080 0.077 Uani
H(20) 0.579 0.146 0.145 0.069 Uani
H(21) 0.522 0.330 0.270 0.059 Uani
H(24) 0.220 0.821 0.100 0.070 Uani
H(25) 0.111 0.986 0.008 0.082 Uani
H(26) 0.069 0.969 -0.213 0.093 Uani
H(27) 0.138 0.789 -0.343 0.094 Uani
H(28) 0.245 0.623 -0.251 0.072 Uani
H(71) 0.629 0.715 0.430 0.052 Uani
H(72) 0.613 0.601 0.364 0.052 Uani
H(141) 0.155 0.677 0.229 0.055 Uani
H(142) 0.115 0.715 0.357 0.055 Uani
H(301) 0.768 0.695 1.033 0.107 Uani
H(302) 0.900 0.608 1.030 0.107 Uani
H(303) 0.873 0.735 1.102 0.107 Uani
H(311) 1.005 0.632 0.904 0.141 Uani
H(312) 0.941 0.733 0.828 0.141 Uani
H(313) 0.976 0.759 0.977 0.141 Uani
H(321) 0.767 0.894 0.985 0.118 Uani
H(322) 0.723 0.874 0.836 0.118 Uani
H(323) 0.663 0.854 0.917 0.118 Uani
H(341) 0.347 1.021 0.738 0.204 Uani
H(342) 0.415 1.033 0.659 0.204 Uani
H(343) 0.307 1.140 0.704 0.204 Uani
H(351) 0.105 1.159 0.606 0.139 Uani
H(352) 0.076 1.064 0.496 0.139 Uani
H(353) 0.133 1.042 0.636 0.139 Uani
H(361) 0.321 1.067 0.440 0.163 Uani
H(362) 0.189 1.080 0.377 0.163 Uani
H(363) 0.216 1.175 0.489 0.163 Uani

loop_
_atom_type_symbol
_atom_type_oxidation_number
_atom_type_number_in_cell
_atom_type_scat_dispersion_real
_atom_type_scat_dispersion_imag
_atom_type_scat_source
C 0 73 0.003 0.002 'International Tables'
H 0 74 0.000 0.000 'International Tables'
O 0 4 0.011 0.006 'International Tables'
N 0 4 0.006 0.003 'International Tables'
Cl 0 3 0.148 0.159 'International Tables'

loop_
_geom_angle_atom_site_label_1
_geom_angle_atom_site_label_2
_geom_angle_atom_site_label_3
_geom_angle
C(8) O(2) C(15) 116.7(5)
C(15) N(1) C(16) 116.2(6)
C(16) N(2) C(17) 116.1(7)
O(1) C(1) C(2) 115.4(6)
O(1) C(1) C(6) 122.0(7)
C(2) C(1) C(6) 122.5(6)
C(1) C(2) C(3) 116.4(6)
C(1) C(2) C(14) 122.9(6)
C(3) C(2) C(14) 120.7(7)
C(2) C(3) C(4) 125.0(7)
C(3) C(4) C(5) 114.8(7)
C(3) C(4) C(29) 124.2(7)
C(5) C(4) C(29) 121.0(7)
C(4) C(5) C(6) 123.9(7)
C(1) C(6) C(5) 117.3(7)
C(1) C(6) C(7) 121.8(6)
C(5) C(6) C(7) 120.9(6)
C(6) C(7) C(9) 111.0(6)
O(2) C(8) C(9) 118.4(6)
O(2) C(8) C(13) 118.7(6)
C(9) C(8) C(13) 122.8(7)
C(7) C(9) C(8) 122.6(6)
C(7) C(9) C(10) 120.9(6)
C(8) C(9) C(10) 116.6(7)
C(9) C(10) C(11) 124.3(7)
C(10) C(11) C(12) 116.1(7)
C(10) C(11) C(33) 121.5(7)
C(12) C(11) C(33) 122.4(7)
C(11) C(12) C(13) 123.0(7)
C(8) C(13) C(12) 117.0(7)
C(8) C(13) C(14) 124.3(6)
C(12) C(13) C(14) 118.5(7)
C(2) C(14) C(13) 118.9(6)
O(2) C(15) N(1) 117.8(6)
O(2) C(15) C(22) 116.9(7)
N(1) C(15) C(22) 125.3(7)
N(1) C(16) N(2) 126.3(7)
N(1) C(16) C(23) 112.9(7)
N(2) C(16) C(23) 120.8(7)
N(2) C(17) C(18) 119.6(8)
N(2) C(17) C(22) 123.1(7)
C(18) C(17) C(22) 117.2(8)
C(17) C(18) C(19) 121.9(8)
C(18) C(19) C(20) 119.5(8)
C(19) C(20) C(21) 121.0(8)
C(20) C(21) C(22) 119.1(7)
C(15) C(22) C(17) 112.8(7)
C(15) C(22) C(21) 126.0(7)
C(17) C(22) C(21) 121.2(7)
C(16) C(23) C(24) 121.6(7)
C(16) C(23) C(28) 119.8(7)
C(24) C(23) C(28) 118.6(8)
C(23) C(24) C(25) 121.1(8)
C(24) C(25) C(26) 119.5(9)
C(25) C(26) C(27) 120.9(9)
C(26) C(27) C(28) 119.1(9)
C(23) C(28) C(27) 120.7(8)
C(4) C(29) C(30) 110.3(7)
C(4) C(29) C(31) 109.7(7)
C(4) C(29) C(32) 112.2(7)
C(30) C(29) C(31) 107.9(8)
C(30) C(29) C(32) 105.7(8)
C(31) C(29) C(32) 111.0(8)
C(11) C(33) C(34) 112.1(8)
C(11) C(33) C(35) 114.0(7)
C(11) C(33) C(36) 107.1(7)
C(34) C(33) C(35) 109.9(10)
C(34) C(33) C(36) 106(1)
C(35) C(33) C(36) 106.4(9)
Cl(1) C(37) Cl(1)' 117(1)
Cl(1) C(37) Cl(2) 113(1)
Cl(1)' C(37) Cl(2) 101(1)

loop_
_geom_bond_atom_site_label_1
_geom_bond_atom_site_label_2
_geom_bond_distance
Cl(1) C(37) 1.50(2)
Cl(1)' C(37) 1.86(2)
Cl(2) C(37) 1.64(2)
O(1) C(1) 1.374(8)
O(2) C(8) 1.424(8)
O(2) C(15) 1.364(8)
N(1) C(15) 1.290(9)
N(1) C(16) 1.375(9)
N(2) C(16) 1.295(9)
N(2) C(17) 1.374(9)
C(1) C(2) 1.404(10)
C(1) C(6) 1.381(9)
C(2) C(3) 1.378(10)
C(2) C(14) 1.511(10)
C(3) C(4) 1.391(10)
C(4) C(5) 1.40(1)
C(4) C(29) 1.53(1)
C(5) C(6) 1.386(9)
C(6) C(7) 1.520(10)
C(7) C(9) 1.516(10)
C(8) C(9) 1.375(9)
C(8) C(13) 1.391(10)
C(9) C(10) 1.385(10)
C(10) C(11) 1.376(10)
C(11) C(12) 1.389(10)
C(11) C(33) 1.52(1)
C(12) C(13) 1.388(10)
C(13) C(14) 1.520(10)
C(15) C(22) 1.414(10)
C(16) C(23) 1.50(1)
C(17) C(18) 1.41(1)
C(17) C(22) 1.412(10)
C(18) C(19) 1.35(1)
C(19) C(20) 1.41(1)
C(20) C(21) 1.37(1)
C(21) C(22) 1.39(1)
C(23) C(24) 1.37(1)
C(23) C(28) 1.40(1)
C(24) C(25) 1.38(1)
C(25) C(26) 1.38(1)
C(26) C(27) 1.37(1)
C(27) C(28) 1.38(1)
C(29) C(30) 1.55(1)
C(29) C(31) 1.51(1)
C(29) C(32) 1.53(1)
C(33) C(34) 1.48(1)
C(33) C(35) 1.51(1)
C(33) C(36) 1.54(1)
